data_4300192
loop_
_publ_author_name
'Bim Graham'
'Martin J. Grannas'
'Milton T. W. Hearn'
'Christopher M. Kepert'
'Leone Spiccia'
'Brian W. Skelton'
'Allan H. White'

_publ_contact_author_address
;
   Department of Chemistry
   University of Western Australia
   Nedlands
   Western Australia 6907
   Australia
;
_publ_contact_author_email bws@crystal.uwa.edu.au
_publ_contact_author_fax (+61)_08_9380_1118
_publ_contact_author_name 'Skelton, B. W.'
_publ_contact_author_phone (+61)_08-9380_3481
_publ_section_title
;
Coordination Chemistry of a Novel Tetramacrocyclic Ligand Derived from
1,4,7-Triazacyclononane: Synthesis, Structure, and Properties of
Nickel(II) and Copper(II) Complexes
;
_journal_name_full 'Inorganic Chemistry'
_journal_page_first 1092
_journal_page_last 1099
_journal_paper_doi 10.1021/ic991082z
_journal_volume 39
_journal_year 2000
_chemical_formula_sum 'C34 H66 Cl4 Cu2 N12 O19'
_chemical_formula_weight 1215.87
_space_group_IT_number 14
_symmetry_cell_setting monoclinic
_symmetry_Int_Tables_number 14
_symmetry_space_group_name_Hall '-P 2ybc'
_symmetry_space_group_name_H-M 'P 1 21/c 1'
_audit_creation_date 'Wed Nov 25 06:30:50 1998'
_audit_creation_method 'from TEXRAY.INF file'
_cell_angle_alpha 90
_cell_angle_beta 103.1618(8)
_cell_angle_gamma 90
_cell_formula_units_Z 2
_cell_length_a 9.5705(1)
_cell_length_b 13.0646(1)
_cell_length_c 20.1298(2)
_cell_measurement_reflns_used 0
_cell_measurement_temperature 273.2
_cell_measurement_theta_max 0.0
_cell_measurement_theta_min 0.0
_cell_volume 2450.81(4)
_computing_cell_refinement 'MSC/AFC Diffractometer Control'
_computing_data_collection 'MSC/AFC Diffractometer Control'
_computing_data_reduction teXsan
_computing_publication_material teXsan
_computing_structure_refinement teXsan
_diffrn_ambient_temperature 273.2
_diffrn_measurement_device unknown
_diffrn_measurement_method 'omega scans with profile analysis'
_diffrn_orient_matrix_UB_11 0.00000
_diffrn_orient_matrix_UB_12 0.00000
_diffrn_orient_matrix_UB_13 0.00000
_diffrn_orient_matrix_UB_21 0.00000
_diffrn_orient_matrix_UB_22 0.00000
_diffrn_orient_matrix_UB_23 0.00000
_diffrn_orient_matrix_UB_31 0.00000
_diffrn_orient_matrix_UB_32 0.00000
_diffrn_orient_matrix_UB_33 0.00000
_diffrn_radiation_monochromator graphite
_diffrn_radiation_source 'X-ray tube'
_diffrn_radiation_type MoKalpha
_diffrn_radiation_wavelength 0.7107
_diffrn_reflns_av_R_equivalents 0.00
_diffrn_reflns_limit_h_max 13
_diffrn_reflns_limit_h_min 0
_diffrn_reflns_limit_k_max 18
_diffrn_reflns_limit_k_min 0
_diffrn_reflns_limit_l_max 27
_diffrn_reflns_limit_l_min -28
_diffrn_reflns_number 7302
_diffrn_reflns_theta_max 30.02
_diffrn_standards_decay_% 0.00
_diffrn_standards_interval_count 0
_diffrn_standards_number 0
_exptl_absorpt_coefficient_mu 1.171
_exptl_absorpt_correction_type none
_exptl_crystal_colour unknown
_exptl_crystal_density_diffrn 1.647
_exptl_crystal_description unknown
_exptl_crystal_F_000 1264.00
_exptl_crystal_size_max 0.000
_exptl_crystal_size_mid 0.000
_exptl_crystal_size_min 0.000
_refine_diff_density_max 1.27
_refine_diff_density_min -0.89
_refine_ls_extinction_method none
_refine_ls_goodness_of_fit_obs 4.029
_refine_ls_hydrogen_treatment noref
_refine_ls_matrix_type full
_refine_ls_number_parameters 325
_refine_ls_number_reflns 5618
_refine_ls_number_restraints 0
_refine_ls_R_factor_obs 0.0424
_refine_ls_shift/esd_max 0.1330
_refine_ls_structure_factor_coef F
_refine_ls_weighting_scheme sigma
_refine_ls_wR_factor_obs 0.0545
_reflns_number_observed 5618
_reflns_number_total 7302
_reflns_observed_criterion 3.00
_cod_original_sg_symbol_H-M 'P 21/c '
_cod_original_formula_sum 'C34 H66 Cl4 Cu2 N12 O19 '
_cod_database_code 4300192

loop_
_symmetry_equiv_pos_as_xyz
'   +x,   +y,   +z'
'   -x,1/2+y,1/2-z'
'   -x,   -y,   -z'
'   +x,1/2-y,1/2+z'

loop_
_atom_site_aniso_label
_atom_site_aniso_U_11
_atom_site_aniso_U_22
_atom_site_aniso_U_33
_atom_site_aniso_U_12
_atom_site_aniso_U_13
_atom_site_aniso_U_23
Cu(1) 0.0127(2) 0.0128(2) 0.0139(2) -0.0016(1) 0.0031(1) -0.0023(1)
Cl(1) 0.0260(4) 0.0540(5) 0.0289(4) 0.0014(3) 0.0087(3) -0.0111(4)
Cl(2) 0.0183(3) 0.0228(4) 0.0181(3) 0.0032(2) 0.0006(2) -0.0040(2)
O(1) 0.055(2) 0.255(6) 0.281(7) -0.051(3) 0.050(3) -0.226(6)
O(2) 0.148(5) 0.295(7) 0.263(7) 0.128(5) 0.110(5) 0.227(6)
O(3) 0.041(1) 0.059(2) 0.052(2) 0.019(1) 0.010(1) -0.014(1)
O(4) 0.072(2) 0.143(3) 0.052(2) 0.052(2) 0.007(1) -0.054(2)
O(5) 0.100(2) 0.037(2) 0.032(1) 0.034(1) 0.022(1) 0.014(1)
O(6) 0.041(1) 0.050(1) 0.032(1) 0.001(1) 0.017(1) -0.016(1)
O(7) 0.042(1) 0.038(1) 0.042(1) 0.015(1) -0.020(1) -0.009(1)
O(8) 0.044(2) 0.090(2) 0.077(2) -0.040(1) 0.038(1) -0.059(2)
O(9) 0.060(3) 0.038(3) 0.071(4) 0.007(2) 0.005(3) 0.010(3)
O(10) 0.052(2) 0.037(2) 0.103(2) -0.003(1) -0.030(2) -0.001(1)
N(1) 0.016(1) 0.012(1) 0.0127(10) -0.0016(8) 0.0044(8) 0.0002(8)
N(2) 0.020(1) 0.018(1) 0.018(1) -0.0036(9) 0.0067(9) -0.0025(9)
N(3) 0.022(1) 0.019(1) 0.016(1) -0.0064(9) 0.0045(9) 0.0024(9)
N(4) 0.017(1) 0.011(1) 0.015(1) -0.0033(8) 0.0040(8) -0.0006(8)
N(5) 0.015(1) 0.014(1) 0.016(1) -0.0022(8) 0.0030(8) 0.0015(8)
N(6) 0.018(1) 0.015(1) 0.018(1) 0.0006(8) 0.0061(9) -0.0014(9)
C(1) 0.015(1) 0.017(1) 0.012(1) -0.0025(9) 0.0034(9) 0.0023(10)
C(2) 0.016(1) 0.015(1) 0.013(1) -0.0012(9) 0.0074(9) 0.0006(10)
C(3) 0.017(1) 0.016(1) 0.012(1) -0.0037(9) 0.0075(9) -0.0013(10)
C(4) 0.016(1) 0.015(1) 0.016(1) -0.0017(10) 0.0066(10) 0.0007(10)
C(5) 0.016(1) 0.019(1) 0.016(1) -0.0050(10) 0.0001(10) 0.000(1)
C(6) 0.025(1) 0.017(1) 0.017(1) -0.007(1) 0.006(1) -0.004(1)
C(7) 0.029(1) 0.031(2) 0.016(1) -0.008(1) 0.009(1) -0.006(1)
C(8) 0.030(2) 0.033(2) 0.013(1) -0.008(1) 0.005(1) 0.002(1)
C(9) 0.022(1) 0.017(1) 0.023(1) -0.001(1) 0.001(1) 0.006(1)
C(10) 0.016(1) 0.014(1) 0.023(1) 0.0001(10) 0.004(1) 0.003(1)
C(11) 0.021(1) 0.016(1) 0.014(1) -0.0025(10) 0.0052(10) 0.0004(10)
C(12) 0.018(1) 0.018(1) 0.016(1) -0.0061(10) 0.0019(10) -0.003(1)
C(13) 0.020(1) 0.014(1) 0.018(1) -0.0056(10) 0.005(1) -0.004(1)
C(14) 0.016(1) 0.017(1) 0.022(1) -0.0041(10) 0.0047(10) 0.004(1)
C(15) 0.017(1) 0.022(1) 0.024(1) -0.002(1) 0.006(1) 0.005(1)
C(16) 0.016(1) 0.019(1) 0.022(1) 0.0018(10) 0.0031(10) -0.001(1)
C(17) 0.017(1) 0.014(1) 0.019(1) 0.0004(9) 0.0012(10) 0.0025(10)

loop_
_atom_site_label
_atom_site_fract_x
_atom_site_fract_y
_atom_site_fract_z
_atom_site_U_iso_or_equiv
_atom_site_thermal_displace_type
_atom_site_calc_flag
_atom_site_calc_attached_atom
Cu(1) 0.19894(3) 0.74203(2) 0.39631(2) 0.01315(8) Uij ? ?
Cl(1) 0.46590(8) 0.47645(7) 0.74100(4) 0.0359(2) Uij ? ?
Cl(2) 0.15811(6) 0.14476(5) 0.41154(3) 0.0203(2) Uij ? ?
O(1) 0.5765(4) 0.5330(5) 0.7709(3) 0.195(2) Uij ? ?
O(2) 0.4789(6) 0.3915(6) 0.7839(4) 0.225(3) Uij ? ?
O(3) 0.3292(2) 0.5210(2) 0.7376(1) 0.0505(8) Uij ? ?
O(4) 0.4731(3) 0.4360(3) 0.6789(1) 0.090(1) Uij ? ?
O(5) 0.1260(3) 0.2513(2) 0.4027(1) 0.0551(8) Uij ? ?
O(6) 0.1910(2) 0.1012(2) 0.3512(1) 0.0395(7) Uij ? ?
O(7) 0.2756(2) 0.1319(2) 0.4676(1) 0.0453(7) Uij ? ?
O(8) 0.0376(3) 0.0933(2) 0.4251(1) 0.0663(9) Uij ? ?
O(9) 0.3547(6) 0.2020(4) 0.8028(3) 0.058(2) Uij ? ?
O(10) 0.2715(3) 0.0605(2) 0.8771(2) 0.0715(9) Uij ? ?
N(1) -0.0214(2) 0.7438(1) 0.3913(1) 0.0134(5) Uij ? ?
N(2) 0.1473(2) 0.6361(2) 0.3208(1) 0.0183(6) Uij ? ?
N(3) 0.1064(2) 0.8538(2) 0.3000(1) 0.0192(6) Uij ? ?
N(4) 0.2916(2) 0.7028(2) 0.5204(1) 0.0141(5) Uij ? ?
N(5) 0.2744(2) 0.8829(2) 0.4424(1) 0.0149(5) Uij ? ?
N(6) 0.4107(2) 0.7182(2) 0.4004(1) 0.0167(5) Uij ? ?
C(1) -0.1229(2) 0.5242(2) 0.4535(1) 0.0145(6) Uij ? ?
C(2) -0.0273(2) 0.6032(2) 0.4784(1) 0.0138(6) Uij ? ?
C(3) 0.0973(3) 0.5775(2) 0.5273(1) 0.0145(6) Uij ? ?
C(4) -0.0635(3) 0.7117(2) 0.4555(1) 0.0154(6) Uij ? ?
C(5) -0.0968(3) 0.6792(2) 0.3325(1) 0.0176(6) Uij ? ?
C(6) 0.0011(3) 0.5953(2) 0.3172(1) 0.0194(7) Uij ? ?
C(7) 0.1691(3) 0.6845(2) 0.2568(1) 0.0244(7) Uij ? ?
C(8) 0.0898(3) 0.7859(2) 0.2401(1) 0.0253(7) Uij ? ?
C(9) -0.0276(3) 0.8958(2) 0.3132(1) 0.0210(7) Uij ? ?
C(10) -0.0667(3) 0.8527(2) 0.3775(1) 0.0179(7) Uij ? ?
C(11) 0.2003(3) 0.6577(2) 0.5625(1) 0.0168(6) Uij ? ?
C(12) 0.3545(3) 0.7989(2) 0.5531(1) 0.0174(7) Uij ? ?
C(13) 0.2748(3) 0.8894(2) 0.5160(1) 0.0175(7) Uij ? ?
C(14) 0.4186(3) 0.9029(2) 0.4286(1) 0.0179(7) Uij ? ?
C(15) 0.4625(3) 0.8200(2) 0.3843(1) 0.0207(7) Uij ? ?
C(16) 0.4950(3) 0.6720(2) 0.4652(1) 0.0190(7) Uij ? ?
C(17) 0.4000(3) 0.6284(2) 0.5093(1) 0.0170(6) Uij ? ?
H -0.1677 0.8569 0.3721 0.0214 Uij ? ?
H -0.1677 0.8569 0.3721 0.0214 Uij ? ?
H(1) -0.2111 0.5410 0.4217 0.0175 Uij ? ?
H(2) -0.1644 0.7198 0.4485 0.0185 Uij ? ?
H(3) -0.0164 0.7559 0.4910 0.0185 Uij ? ?
H(4) -0.1791 0.6490 0.3434 0.0214 Uij ? ?
H(5) -0.1258 0.7214 0.2933 0.0214 Uij ? ?
H(6) 0.0063 0.5418 0.3497 0.0229 Uij ? ?
H(7) -0.0369 0.5690 0.2728 0.0229 Uij ? ?
H(8) 0.2133 0.5809 0.3319 0.0220 Uij ? ?
H(9) 0.1364 0.6385 0.2200 0.0291 Uij ? ?
H(10) 0.2690 0.6967 0.2616 0.0291 Uij ? ?
H(11) 0.1263 0.8199 0.2059 0.0302 Uij ? ?
H(12) -0.0094 0.7718 0.2231 0.0302 Uij ? ?
H(13) -0.0177 0.9679 0.3180 0.0254 Uij ? ?
H(14) -0.1038 0.8805 0.2751 0.0254 Uij ? ?
H(15) -0.0208 0.8932 0.4155 0.0214 Uij ? ?
H(16) 0.1464 0.7112 0.5766 0.0201 Uij ? ?
H(17) 0.2611 0.6273 0.6015 0.0201 Uij ? ?
H(18) 0.3472 0.7999 0.5993 0.0209 Uij ? ?
H(19) 0.4526 0.8029 0.5511 0.0209 Uij ? ?
H(20) 0.3207 0.9509 0.5345 0.0211 Uij ? ?
H(21) 0.1788 0.8890 0.5216 0.0211 Uij ? ?
H(22) 0.2117 0.9347 0.4197 0.0180 Uij ? ?
H(23) 0.4161 0.9669 0.4060 0.0216 Uij ? ?
H(24) 0.4872 0.9056 0.4709 0.0216 Uij ? ?
H(25) 0.4231 0.8354 0.3377 0.0249 Uij ? ?
H(26) 0.5644 0.8186 0.3922 0.0249 Uij ? ?
H(27) 0.4172 0.6732 0.3641 0.0200 Uij ? ?
H(28) 0.5527 0.6183 0.4541 0.0225 Uij ? ?
H(29) 0.5547 0.7233 0.4903 0.0225 Uij ? ?
H(30) 0.3523 0.5695 0.4876 0.0207 Uij ? ?
H(31) 0.4586 0.6098 0.5523 0.0207 Uij ? ?

loop_
_atom_type_symbol
_atom_type_oxidation_number
_atom_type_number_in_cell
_atom_type_scat_dispersion_real
_atom_type_scat_dispersion_imag
_atom_type_scat_source
Cu 0 4 0.320 1.265 'International Tables'
C 0 68 0.003 0.002 'International Tables'
N 0 24 0.006 0.003 'International Tables'
H 0 132 0.000 0.000 'International Tables'
O 0 38 0.011 0.006 'International Tables'
Cl 0 8 0.148 0.159 'International Tables'

loop_
_geom_angle_atom_site_label_1
_geom_angle_atom_site_label_2
_geom_angle_atom_site_label_3
_geom_angle
_geom_angle_site_symmetry_1
_geom_angle_site_symmetry_2
_geom_angle_site_symmetry_3
_geom_angle_publ_flag
N(3) Cu(1) N(7) 157.2(2) ? ? ? yes
N(3) Cu(1) N(8) 104.3(2) ? ? ? yes
N(3) Cu(1) N(10) 83.5(2) ? ? ? yes
N(7) Cu(1) N(8) 84.8(2) ? ? ? yes
N(7) Cu(1) N(10) 89.3(2) ? ? ? yes
N(8) Cu(1) N(10) 171.6(2) ? ? ? yes
O(1) Cl(1) O(3) 109.3(4) ? ? ? yes
O(1) Cl(1) O(7) 109.1(5) ? ? ? yes
O(1) Cl(1) O(10) 108.8(4) ? ? ? yes
O(3) Cl(1) O(7) 111.0(4) ? ? ? yes
O(3) Cl(1) O(10) 109.4(4) ? ? ? yes
O(7) Cl(1) O(10) 109.2(4) ? ? ? yes
O(4) Cl(2) O(8) 110.2(5) ? ? ? yes
O(4) Cl(2) O(9) 115.1(8) ? ? ? yes
O(8) Cl(2) O(9) 116.4(7) ? ? ? yes
Cu(1) N(3) C(15) 113.9(4) ? ? ? yes
Cu(1) N(3) C(18) 107.8(4) ? ? ? yes
C(15) N(3) C(18) 112.8(5) ? ? ? yes
C(6) N(5) C(17) 115.2(6) ? ? ? yes
Cu(1) N(7) C(4) 110.3(4) ? ? ? yes
Cu(1) N(7) C(8) 106.7(4) ? ? ? yes
C(4) N(7) C(8) 115.2(6) ? ? ? yes
Cu(1) N(8) C(11) 106.4(4) ? ? ? yes
Cu(1) N(8) C(16) 109.0(4) ? ? ? yes
Cu(1) N(8) C(20) 115.5(4) ? ? ? yes
C(11) N(8) C(16) 108.4(5) ? ? ? yes
C(11) N(8) C(20) 106.4(5) ? ? ? yes
C(16) N(8) C(20) 110.8(5) ? ? ? yes
C(5) N(9) C(10) 113.0(6) ? ? ? yes
C(5) N(9) C(19) 110.9(6) ? ? ? yes
C(10) N(9) C(19) 109.0(5) ? ? ? yes
Cu(1) N(10) C(7) 115.5(4) ? ? ? yes
Cu(1) N(10) C(9) 102.8(4) ? ? ? yes
C(7) N(10) C(9) 114.1(6) ? ? ? yes
C(13) C(2) C(14) 119.6(6) ? ? ? yes
C(13) C(2) C(19) 118.5(6) ? ? ? yes
C(14) C(2) C(19) 121.7(6) ? ? ? yes
N(7) C(4) C(16) 111.1(6) ? ? ? yes
N(9) C(5) C(7) 112.6(6) ? ? ? yes
N(5) C(6) C(8) 111.7(6) ? ? ? yes
N(10) C(7) C(5) 112.1(6) ? ? ? yes
N(7) C(8) C(6) 114.4(6) ? ? ? yes
N(10) C(9) C(18) 110.5(6) ? ? ? yes
N(9) C(10) C(15) 108.6(6) ? ? ? yes
N(8) C(11) C(17) 111.5(6) ? ? ? yes
C(2) C(13) C(14) 122.5(6) ? ? ? yes
C(2) C(14) C(13) 117.8(6) ? ? ? yes
C(2) C(14) C(20) 122.6(6) ? ? ? yes
C(13) C(14) C(20) 119.5(6) ? ? ? yes
N(3) C(15) C(10) 109.2(6) ? ? ? yes
N(8) C(16) C(4) 110.2(6) ? ? ? yes
N(5) C(17) C(11) 113.9(6) ? ? ? yes
N(3) C(18) C(9) 112.8(6) ? ? ? yes
N(9) C(19) C(2) 115.0(6) ? ? ? yes
N(8) C(20) C(14) 114.9(6) ? ? ? yes

loop_
_geom_bond_atom_site_label_1
_geom_bond_atom_site_label_2
_geom_bond_distance
_geom_bond_site_symmetry_1
_geom_bond_site_symmetry_2
_geom_bond_publ_flag
Cu(1) N(3) 2.116(6) ? ? yes
Cu(1) N(7) 2.040(6) ? ? yes
Cu(1) N(8) 2.089(6) ? ? yes
Cu(1) N(10) 2.044(6) ? ? yes
Cl(1) O(1) 1.412(8) ? ? yes
Cl(1) O(3) 1.439(6) ? ? yes
Cl(1) O(7) 1.436(7) ? ? yes
Cl(1) O(10) 1.413(7) ? ? yes
Cl(2) O(4) 1.368(9) ? ? yes
Cl(2) O(8) 1.411(7) ? ? yes
Cl(2) O(9) 1.39(2) ? ? yes
N(3) C(15) 1.492(9) ? ? yes
N(3) C(18) 1.486(9) ? ? yes
N(5) C(6) 1.49(1) ? ? yes
N(5) C(17) 1.454(9) ? ? yes
N(7) C(4) 1.478(10) ? ? yes
N(7) C(8) 1.489(10) ? ? yes
N(8) C(11) 1.504(9) ? ? yes
N(8) C(16) 1.527(9) ? ? yes
N(8) C(20) 1.495(9) ? ? yes
N(9) C(5) 1.468(9) ? ? yes
N(9) C(10) 1.480(10) ? ? yes
N(9) C(19) 1.474(9) ? ? yes
N(10) C(7) 1.499(10) ? ? yes
N(10) C(9) 1.503(10) ? ? yes
C(2) C(13) 1.414(10) ? ? yes
C(2) C(14) 1.414(10) ? ? yes
C(2) C(19) 1.481(10) ? ? yes
C(4) C(16) 1.53(1) ? ? yes
C(5) C(7) 1.52(1) ? ? yes
C(6) C(8) 1.54(1) ? ? yes
C(9) C(18) 1.53(1) ? ? yes
C(10) C(15) 1.54(1) ? ? yes
C(11) C(17) 1.58(1) ? ? yes
C(13) C(14) 1.403(10) ? ? yes
C(14) C(20) 1.51(1) ? ? yes
